data_7151982
loop_
_publ_author_name
'Ni, Xin-Long'
'Rahman, Shofuir'
'Zeng, Xi'
'Hughes, David L.'
'Redshaw, Carl'
'Yamato, Takehiko'

_publ_section_title
;
 Novel ion-pair receptors based on hexahomotrioxacalix[3]arene
 derivatives.
;
_journal_issue 19
_journal_name_full 'Organic &amp; biomolecular chemistry'
_journal_page_first 6535
_journal_page_last 6541
_journal_paper_doi 10.1039/c1ob05564j
_journal_volume 9
_journal_year 2011
_chemical_formula_moiety 'C63 H66 F9 N3 O9'
_chemical_formula_structural 'calixarene (C6H2OCH2CONHC6H4CF3-2,-tBu-5,-CH2OCH2-3-)3'
_chemical_formula_sum 'C63 H66 F9 N3 O9'
_chemical_formula_weight 1180.19
_chemical_name_common Cone-5d
_chemical_name_systematic
;
?
;
_space_group_IT_number 9
_symmetry_cell_setting monoclinic
_symmetry_space_group_name_Hall 'C -2yc'
_symmetry_space_group_name_H-M 'C 1 c 1'
_atom_sites_solution_hydrogens geom
_atom_sites_solution_primary direct
_atom_sites_solution_secondary difmap
_audit_creation_method 'SHELXL-97 and CrysAlis RED'
_cell_angle_alpha 90.00
_cell_angle_beta 116.247(7)
_cell_angle_gamma 90.00
_cell_formula_units_Z 4
_cell_length_a 16.3465(11)
_cell_length_b 23.3116(18)
_cell_length_c 17.2917(13)
_cell_measurement_temperature 293(1)
_cell_volume 5909.9(8)
_computing_cell_refinement
;
CrysAlis RED, Oxford Diffraction Ltd., Version 1.171.27p20 beta
;
_computing_data_collection
;
CrysAlis CCD, Oxford Diffraction Ltd., Version 1.171.27p20 beta
;
_computing_data_reduction
;
CrysAlis RED, Oxford Diffraction Ltd., Version 1.171.27p20 beta
;
_computing_molecular_graphics 'ORTEP (Johnson, 1971)'
_computing_publication_material 'SHELXL-97 (Sheldrick, 1997b)'
_computing_structure_refinement 'SHELXL-97 (Sheldrick, 1997b)'
_computing_structure_solution 'SHELXS-97 (Sheldrick, 1997a)'
_diffrn_ambient_temperature 293(1)
_diffrn_detector_area_resol_mean 16.0050
_diffrn_measured_fraction_theta_full 0.986
_diffrn_measured_fraction_theta_max 0.986
_diffrn_measurement_device_type 'Oxford Diffraction Xcalibur 3/CCD'
_diffrn_measurement_method 'Thin slice \f and \w scans'
_diffrn_radiation_monochromator graphite
_diffrn_radiation_source 'Enhance (Mo) X-ray Source'
_diffrn_radiation_type Mo-K\a
_diffrn_radiation_wavelength 0.71073
_diffrn_reflns_av_R_equivalents 0.0251
_diffrn_reflns_av_sigmaI/netI 0.0344
_diffrn_reflns_limit_h_max 22
_diffrn_reflns_limit_h_min -22
_diffrn_reflns_limit_k_max 32
_diffrn_reflns_limit_k_min -32
_diffrn_reflns_limit_l_max 24
_diffrn_reflns_limit_l_min -24
_diffrn_reflns_number 42557
_diffrn_reflns_theta_full 30.00
_diffrn_reflns_theta_max 30.00
_diffrn_reflns_theta_min 3.66
_exptl_absorpt_coefficient_mu 0.107
_exptl_absorpt_correction_type none
_exptl_crystal_colour 'large, beautiful, colourless'
_exptl_crystal_density_diffrn 1.326
_exptl_crystal_density_method 'not measured'
_exptl_crystal_description block
_exptl_crystal_F_000 2472
_exptl_crystal_size_max 0.87
_exptl_crystal_size_mid 0.73
_exptl_crystal_size_min 0.51
_refine_diff_density_max 0.244
_refine_diff_density_min -0.228
_refine_diff_density_rms 0.036
_refine_ls_abs_structure_details 'Flack H D (1983), Acta Cryst. A39, 876-881'
_refine_ls_abs_structure_Flack -0.1(6)
_refine_ls_extinction_method none
_refine_ls_goodness_of_fit_ref 1.042
_refine_ls_hydrogen_treatment constr
_refine_ls_matrix_type full
_refine_ls_number_parameters 770
_refine_ls_number_reflns 16356
_refine_ls_number_restraints 2
_refine_ls_restrained_S_all 1.042
_refine_ls_R_factor_all 0.0848
_refine_ls_R_factor_gt 0.0563
_refine_ls_shift/su_max 0.001
_refine_ls_shift/su_mean 0.000
_refine_ls_structure_factor_coef Fsqd
_refine_ls_weighting_details 'calc w=1/[\s^2^(Fo^2^)+(0.0648P)^2^+1.8626P] where P=(Fo^2^+2Fc^2^)/3'
_refine_ls_weighting_scheme calc
_refine_ls_wR_factor_gt 0.1292
_refine_ls_wR_factor_ref 0.1402
_reflns_number_gt 11023
_reflns_number_total 16356
_reflns_threshold_expression I>2sigma(I)
_cod_data_source_file c1ob05564j.txt
_cod_data_source_block carlr6
_cod_original_cell_volume 5909.8(8)
_cod_original_sg_symbol_H-M Cc
_cod_database_code 7151982

loop_
_symmetry_equiv_pos_as_xyz
'x, y, z'
'x, -y, z+1/2'
'x+1/2, y+1/2, z'
'x+1/2, -y+1/2, z+1/2'

loop_
_atom_site_label
_atom_site_type_symbol
_atom_site_fract_x
_atom_site_fract_y
_atom_site_fract_z
_atom_site_U_iso_or_equiv
_atom_site_adp_type
_atom_site_occupancy
_atom_site_symmetry_multiplicity
_atom_site_calc_flag
_atom_site_refinement_flags
_atom_site_disorder_assembly
_atom_site_disorder_group
O1A O 0.48013(11) 0.34144(7) 0.57086(11) 0.0511(4) Uani 1 1 d . . .
C1A C 0.55122(15) 0.30263(9) 0.59400(13) 0.0394(5) Uani 1 1 d . . .
C2A C 0.60951(15) 0.30303(9) 0.55478(13) 0.0410(5) Uani 1 1 d . . .
C3A C 0.67865(16) 0.26204(10) 0.58009(14) 0.0429(5) Uani 1 1 d . . .
H3A H 0.7174 0.2621 0.5537 0.052 Uiso 1 1 calc R . .
C4A C 0.69225(17) 0.22096(10) 0.64321(14) 0.0463(5) Uani 1 1 d . A .
C5A C 0.63549(18) 0.22504(10) 0.68414(15) 0.0470(5) Uani 1 1 d . . .
H5A H 0.6442 0.1994 0.7283 0.056 Uiso 1 1 calc R . .
C6A C 0.56678(15) 0.26557(10) 0.66185(14) 0.0428(5) Uani 1 1 d . . .
C7A C 0.51338(17) 0.27280(11) 0.71364(16) 0.0505(6) Uani 1 1 d . . .
H7A1 H 0.4491 0.2772 0.6748 0.061 Uiso 1 1 calc R . .
H7A2 H 0.5204 0.2388 0.7483 0.061 Uiso 1 1 calc R . .
O8A O 0.54469(11) 0.32209(7) 0.76871(10) 0.0488(4) Uani 1 1 d . . .
C9A C 0.63062(16) 0.31335(10) 0.84217(15) 0.0471(5) Uani 1 1 d . . .
H9A1 H 0.6593 0.2792 0.8333 0.057 Uiso 1 1 calc R . .
H9A2 H 0.6205 0.3072 0.8927 0.057 Uiso 1 1 calc R . .
C11A C 0.40719(19) 0.33450(13) 0.48623(19) 0.0647(7) Uani 1 1 d . . .
H11A H 0.4252 0.3073 0.4542 0.078 Uiso 1 1 calc R . .
H11B H 0.3948 0.3709 0.4561 0.078 Uiso 1 1 calc R . .
C12A C 0.3220(2) 0.31347(14) 0.4901(2) 0.0721(9) Uani 1 1 d . . .
O12A O 0.3052(2) 0.26276(13) 0.4850(4) 0.169(2) Uani 1 1 d . . .
N13A N 0.26865(17) 0.35308(11) 0.50021(16) 0.0649(6) Uani 1 1 d . . .
H13A H 0.2890 0.3876 0.5059 0.078 Uiso 1 1 calc R . .
C14A C 0.18385(19) 0.34719(12) 0.50301(16) 0.0566(6) Uani 1 1 d . . .
C15A C 0.1459(2) 0.29492(14) 0.5068(2) 0.0716(8) Uani 1 1 d . . .
H15A H 0.1767 0.2610 0.5087 0.086 Uiso 1 1 calc R . .
C16A C 0.0618(2) 0.29314(16) 0.5078(2) 0.0814(9) Uani 1 1 d . . .
H16A H 0.0356 0.2579 0.5085 0.098 Uiso 1 1 calc R . .
C17A C 0.0164(2) 0.34274(16) 0.50786(19) 0.0715(8) Uani 1 1 d . . .
C18A C 0.0549(2) 0.39476(15) 0.5053(2) 0.0726(8) Uani 1 1 d . . .
H18A H 0.0247 0.4285 0.5055 0.087 Uiso 1 1 calc R . .
C19A C 0.1379(2) 0.39732(14) 0.50263(19) 0.0662(7) Uani 1 1 d . . .
H19A H 0.1631 0.4327 0.5006 0.079 Uiso 1 1 calc R . .
C41A C 0.7666(2) 0.17522(12) 0.66994(17) 0.0599(7) Uani 1 1 d . . .
C42A C 0.8178(8) 0.1772(5) 0.6165(6) 0.215(8) Uani 0.783(9) 1 d P A 1
H42A H 0.7760 0.1723 0.5568 0.322 Uiso 0.783(9) 1 calc PR A 1
H42B H 0.8623 0.1470 0.6341 0.322 Uiso 0.783(9) 1 calc PR A 1
H42C H 0.8479 0.2136 0.6242 0.322 Uiso 0.783(9) 1 calc PR A 1
C43A C 0.8307(5) 0.1799(4) 0.7628(4) 0.159(5) Uani 0.783(9) 1 d P A 1
H43A H 0.7970 0.1793 0.7963 0.239 Uiso 0.783(9) 1 calc PR A 1
H43B H 0.8640 0.2152 0.7730 0.239 Uiso 0.783(9) 1 calc PR A 1
H43C H 0.8725 0.1482 0.7793 0.239 Uiso 0.783(9) 1 calc PR A 1
C44A C 0.7224(5) 0.1168(3) 0.6530(9) 0.199(7) Uani 0.783(9) 1 d P A 1
H44A H 0.6895 0.1121 0.6869 0.299 Uiso 0.783(9) 1 calc PR A 1
H44B H 0.7685 0.0877 0.6684 0.299 Uiso 0.783(9) 1 calc PR A 1
H44C H 0.6809 0.1134 0.5929 0.299 Uiso 0.783(9) 1 calc PR A 1
C46A C 0.8562(13) 0.2077(8) 0.7144(14) 0.089(6) Uiso 0.217(9) 1 d P A 2
H46A H 0.8536 0.2328 0.7573 0.133 Uiso 0.217(9) 1 calc PR A 2
H46B H 0.8662 0.2298 0.6726 0.133 Uiso 0.217(9) 1 calc PR A 2
H46C H 0.9053 0.1809 0.7415 0.133 Uiso 0.217(9) 1 calc PR A 2
C47A C 0.7575(12) 0.1327(7) 0.7328(11) 0.073(5) Uiso 0.217(9) 1 d P A 2
H47A H 0.7720 0.1516 0.7867 0.109 Uiso 0.217(9) 1 calc PR A 2
H47B H 0.7988 0.1013 0.7422 0.109 Uiso 0.217(9) 1 calc PR A 2
H47C H 0.6961 0.1186 0.7092 0.109 Uiso 0.217(9) 1 calc PR A 2
C48A C 0.7477(14) 0.1390(9) 0.5972(11) 0.076(5) Uiso 0.217(9) 1 d P A 2
H48A H 0.7939 0.1099 0.6127 0.115 Uiso 0.217(9) 1 calc PR A 2
H48B H 0.7473 0.1615 0.5506 0.115 Uiso 0.217(9) 1 calc PR A 2
H48C H 0.6892 0.1212 0.5795 0.115 Uiso 0.217(9) 1 calc PR A 2
C71A C -0.0751(3) 0.3420(2) 0.5077(3) 0.1023(13) Uani 1 1 d . . .
F72A F -0.0954(2) 0.29319(17) 0.5331(2) 0.1512(12) Uani 1 1 d . . .
F73A F -0.0848(3) 0.3799(2) 0.5563(4) 0.206(2) Uani 1 1 d . . .
F74A F -0.1414(2) 0.3496(2) 0.4304(3) 0.194(2) Uani 1 1 d . . .
O1B O 0.58594(10) 0.42487(7) 0.87623(9) 0.0422(3) Uani 1 1 d . . .
C1B C 0.66926(14) 0.41808(9) 0.87358(12) 0.0375(4) Uani 1 1 d . . .
C2B C 0.69372(15) 0.36378(9) 0.85792(13) 0.0391(4) Uani 1 1 d . . .
C3B C 0.77840(16) 0.35667(10) 0.85904(14) 0.0441(5) Uani 1 1 d . . .
H3B H 0.7950 0.3204 0.8485 0.053 Uiso 1 1 calc R . .
C4B C 0.83949(15) 0.40194(10) 0.87546(14) 0.0430(5) Uani 1 1 d . . .
C5B C 0.80947(15) 0.45586(10) 0.88431(13) 0.0406(5) Uani 1 1 d . . .
H5B H 0.8475 0.4871 0.8913 0.049 Uiso 1 1 calc R . .
C6B C 0.72487(15) 0.46547(9) 0.88317(12) 0.0383(4) Uani 1 1 d . . .
C7B C 0.69293(15) 0.52496(10) 0.89144(14) 0.0439(5) Uani 1 1 d . . .
H7B1 H 0.6772 0.5255 0.9393 0.053 Uiso 1 1 calc R . .
H7B2 H 0.7425 0.5519 0.9043 0.053 Uiso 1 1 calc R . .
O8B O 0.61607(11) 0.54309(7) 0.81528(10) 0.0461(4) Uani 1 1 d . . .
C9B C 0.6364(2) 0.57779(10) 0.75735(17) 0.0540(6) Uani 1 1 d . . .
H9B1 H 0.6693 0.6115 0.7886 0.065 Uiso 1 1 calc R . .
H9B2 H 0.5792 0.5909 0.7115 0.065 Uiso 1 1 calc R . .
C11B C 0.59000(19) 0.41840(13) 0.96001(15) 0.0557(6) Uani 1 1 d . . .
H11C H 0.5940 0.4559 0.9856 0.067 Uiso 1 1 calc R . .
H11D H 0.6444 0.3971 0.9965 0.067 Uiso 1 1 calc R . .
C12B C 0.50682(17) 0.38728(11) 0.95601(15) 0.0505(6) Uani 1 1 d . . .
O12B O 0.49170(16) 0.38794(11) 1.01882(13) 0.0777(6) Uani 1 1 d . . .
N13B N 0.45630(14) 0.36067(10) 0.88171(12) 0.0515(5) Uani 1 1 d . . .
H13B H 0.4775 0.3611 0.8442 0.062 Uiso 1 1 calc R . .
C14B C 0.37206(17) 0.33175(11) 0.85673(15) 0.0486(5) Uani 1 1 d . . .
C15B C 0.3261(2) 0.32929(16) 0.9064(2) 0.0753(9) Uani 1 1 d . . .
H15B H 0.3511 0.3458 0.9609 0.090 Uiso 1 1 calc R . .
C16B C 0.2423(2) 0.30212(17) 0.8749(2) 0.0778(10) Uani 1 1 d . . .
H16B H 0.2114 0.3008 0.9089 0.093 Uiso 1 1 calc R . .
C17B C 0.20413(19) 0.27741(12) 0.79578(19) 0.0589(6) Uani 1 1 d . . .
C18B C 0.2500(2) 0.27918(19) 0.7464(2) 0.0870(11) Uani 1 1 d . . .
H18B H 0.2250 0.2621 0.6922 0.104 Uiso 1 1 calc R . .
C19B C 0.3337(2) 0.30633(18) 0.7769(2) 0.0808(10) Uani 1 1 d . . .
H19B H 0.3645 0.3074 0.7428 0.097 Uiso 1 1 calc R . .
C41B C 0.93471(17) 0.39131(12) 0.88109(16) 0.0517(6) Uani 1 1 d . . .
C42B C 0.9981(2) 0.44226(16) 0.9197(2) 0.0775(9) Uani 1 1 d . . .
H42D H 1.0567 0.4339 0.9222 0.116 Uiso 1 1 calc R . .
H42E H 1.0047 0.4495 0.9769 0.116 Uiso 1 1 calc R . .
H42F H 0.9728 0.4755 0.8844 0.116 Uiso 1 1 calc R . .
C43B C 0.9260(2) 0.37975(19) 0.7910(2) 0.0821(10) Uani 1 1 d . . .
H43D H 0.9854 0.3729 0.7944 0.123 Uiso 1 1 calc R . .
H43E H 0.8990 0.4124 0.7549 0.123 Uiso 1 1 calc R . .
H43F H 0.8882 0.3467 0.7671 0.123 Uiso 1 1 calc R . .
C44B C 0.9779(2) 0.33892(17) 0.9378(3) 0.0848(10) Uani 1 1 d . . .
H44D H 1.0373 0.3323 0.9410 0.127 Uiso 1 1 calc R . .
H44E H 0.9401 0.3059 0.9133 0.127 Uiso 1 1 calc R . .
H44F H 0.9833 0.3457 0.9946 0.127 Uiso 1 1 calc R . .
C71B C 0.1118(2) 0.25082(14) 0.7619(2) 0.0736(8) Uani 1 1 d . . .
F72B F 0.09453(16) 0.21443(10) 0.69750(16) 0.1061(7) Uani 1 1 d . . .
F73B F 0.0998(2) 0.22106(18) 0.81953(18) 0.1572(15) Uani 1 1 d . . .
F74B F 0.04652(16) 0.28883(12) 0.7277(3) 0.1400(12) Uani 1 1 d . . .
O1C O 0.59399(10) 0.46722(6) 0.67725(9) 0.0421(3) Uani 1 1 d . . .
C1C C 0.66831(15) 0.49647(9) 0.67746(13) 0.0393(5) Uani 1 1 d . . .
C2C C 0.69089(17) 0.55020(10) 0.71661(14) 0.0447(5) Uani 1 1 d . . .
C3C C 0.76520(18) 0.57853(10) 0.71596(15) 0.0494(6) Uani 1 1 d . . .
H3C H 0.7815 0.6141 0.7427 0.059 Uiso 1 1 calc R . .
C4C C 0.81645(16) 0.55572(11) 0.67675(14) 0.0463(5) Uani 1 1 d . . .
C5C C 0.79237(16) 0.50185(10) 0.63971(14) 0.0433(5) Uani 1 1 d . . .
H5C H 0.8262 0.4857 0.6139 0.052 Uiso 1 1 calc R . .
C6C C 0.71937(15) 0.47101(9) 0.63976(13) 0.0387(4) Uani 1 1 d . . .
C7C C 0.70187(16) 0.41023(10) 0.60776(14) 0.0434(5) Uani 1 1 d . . .
H7C1 H 0.7527 0.3967 0.5981 0.052 Uiso 1 1 calc R . .
H7C2 H 0.6972 0.3859 0.6511 0.052 Uiso 1 1 calc R . .
O8C O 0.61975(11) 0.40630(7) 0.52945(9) 0.0432(3) Uani 1 1 d . . .
C9C C 0.60670(19) 0.34985(10) 0.49281(14) 0.0479(5) Uani 1 1 d . . .
H9C1 H 0.6537 0.3424 0.4743 0.057 Uiso 1 1 calc R . .
H9C2 H 0.5482 0.3485 0.4422 0.057 Uiso 1 1 calc R . .
C11C C 0.51094(16) 0.47701(11) 0.60284(14) 0.0453(5) Uani 1 1 d . . .
H11E H 0.5054 0.4499 0.5582 0.054 Uiso 1 1 calc R . .
H11F H 0.5112 0.5154 0.5813 0.054 Uiso 1 1 calc R . .
C12C C 0.43083(16) 0.47061(10) 0.62257(15) 0.0440(5) Uani 1 1 d . . .
O12C O 0.35566(12) 0.45956(8) 0.56361(11) 0.0558(4) Uani 1 1 d . . .
N13C N 0.44700(13) 0.48072(10) 0.70460(12) 0.0514(5) Uani 1 1 d . . .
H13C H 0.5024 0.4888 0.7399 0.062 Uiso 1 1 calc R . .
C14C C 0.38385(16) 0.47961(11) 0.73941(15) 0.0486(5) Uani 1 1 d . . .
C15C C 0.3006(2) 0.45235(16) 0.69860(19) 0.0742(9) Uani 1 1 d . . .
H15C H 0.2846 0.4341 0.6461 0.089 Uiso 1 1 calc R . .
C16C C 0.2410(2) 0.45206(18) 0.7353(2) 0.0791(10) Uani 1 1 d . . .
H16C H 0.1847 0.4340 0.7071 0.095 Uiso 1 1 calc R . .
C17C C 0.26414(19) 0.47819(14) 0.81293(18) 0.0607(7) Uani 1 1 d . . .
C18C C 0.34819(19) 0.50315(13) 0.85547(17) 0.0589(6) Uani 1 1 d . . .
H18C H 0.3651 0.5194 0.9095 0.071 Uiso 1 1 calc R . .
C19C C 0.40777(17) 0.50450(12) 0.81913(16) 0.0521(6) Uani 1 1 d . . .
H19C H 0.4643 0.5222 0.8482 0.062 Uiso 1 1 calc R . .
C41C C 0.89629(19) 0.59000(12) 0.67582(16) 0.0572(7) Uani 1 1 d . . .
C42C C 0.9505(3) 0.55467(19) 0.6393(2) 0.0887(11) Uani 1 1 d . . .
H42G H 0.9107 0.5429 0.5815 0.133 Uiso 1 1 calc R . .
H42H H 0.9755 0.5214 0.6746 0.133 Uiso 1 1 calc R . .
H42I H 0.9991 0.5776 0.6389 0.133 Uiso 1 1 calc R . .
C43C C 0.8587(3) 0.64312(16) 0.6181(2) 0.0870(11) Uani 1 1 d . . .
H43G H 0.8242 0.6660 0.6393 0.131 Uiso 1 1 calc R . .
H43H H 0.8200 0.6312 0.5601 0.131 Uiso 1 1 calc R . .
H43I H 0.9084 0.6654 0.6188 0.131 Uiso 1 1 calc R . .
C44C C 0.9613(2) 0.60851(17) 0.76770(19) 0.0791(10) Uani 1 1 d . . .
H44G H 0.9285 0.6310 0.7913 0.119 Uiso 1 1 calc R . .
H44H H 1.0099 0.6310 0.7666 0.119 Uiso 1 1 calc R . .
H44I H 0.9862 0.5751 0.8028 0.119 Uiso 1 1 calc R . .
C71C C 0.1984(2) 0.4777(2) 0.8513(2) 0.0851(11) Uani 1 1 d . . .
F72C F 0.12181(17) 0.45143(18) 0.80384(18) 0.1551(15) Uani 1 1 d . . .
F73C F 0.1759(2) 0.53027(15) 0.8629(2) 0.1456(12) Uani 1 1 d . . .
F74C F 0.23101(18) 0.45557(14) 0.92852(16) 0.1168(9) Uani 1 1 d . . .

loop_
_atom_site_aniso_label
_atom_site_aniso_U_11
_atom_site_aniso_U_22
_atom_site_aniso_U_33
_atom_site_aniso_U_23
_atom_site_aniso_U_13
_atom_site_aniso_U_12
O1A 0.0410(8) 0.0529(10) 0.0526(9) -0.0158(7) 0.0145(7) 0.0025(7)
C1A 0.0406(11) 0.0365(11) 0.0395(10) -0.0122(8) 0.0162(9) -0.0043(9)
C2A 0.0475(12) 0.0397(11) 0.0340(10) -0.0100(8) 0.0165(9) -0.0047(9)
C3A 0.0466(12) 0.0465(12) 0.0403(10) -0.0084(9) 0.0235(9) -0.0026(10)
C4A 0.0507(13) 0.0425(12) 0.0436(11) -0.0090(9) 0.0191(10) -0.0011(10)
C5A 0.0601(14) 0.0398(12) 0.0451(12) -0.0058(9) 0.0270(11) -0.0054(10)
C6A 0.0449(12) 0.0434(12) 0.0442(11) -0.0124(9) 0.0235(10) -0.0120(9)
C7A 0.0474(13) 0.0571(14) 0.0555(13) -0.0161(11) 0.0306(11) -0.0174(11)
O8A 0.0442(9) 0.0529(9) 0.0487(9) -0.0146(7) 0.0201(7) -0.0054(7)
C9A 0.0494(13) 0.0464(13) 0.0461(12) -0.0023(9) 0.0216(10) -0.0043(10)
C11A 0.0499(14) 0.0677(17) 0.0596(15) -0.0069(13) 0.0087(12) 0.0063(13)
C12A 0.0489(15) 0.0586(17) 0.089(2) -0.0137(15) 0.0122(15) 0.0005(13)
O12A 0.094(2) 0.0715(18) 0.349(7) -0.048(3) 0.106(3) -0.0113(16)
N13A 0.0678(15) 0.0572(14) 0.0712(15) -0.0153(11) 0.0321(12) -0.0081(11)
C14A 0.0565(16) 0.0637(16) 0.0422(12) -0.0121(11) 0.0152(11) -0.0052(12)
C15A 0.072(2) 0.0645(19) 0.0732(18) -0.0149(15) 0.0272(16) -0.0056(15)
C16A 0.075(2) 0.073(2) 0.085(2) -0.0078(17) 0.0256(18) -0.0168(18)
C17A 0.0566(17) 0.089(2) 0.0592(16) 0.0069(15) 0.0166(13) -0.0021(16)
C18A 0.072(2) 0.075(2) 0.0683(18) 0.0097(15) 0.0290(15) 0.0122(16)
C19A 0.0728(19) 0.0585(17) 0.0651(17) 0.0022(13) 0.0286(15) 0.0050(14)
C41A 0.0665(16) 0.0574(16) 0.0520(14) -0.0018(12) 0.0226(12) 0.0155(13)
C42A 0.268(12) 0.273(13) 0.213(9) 0.159(9) 0.205(10) 0.229(12)
C43A 0.123(6) 0.240(10) 0.066(3) -0.020(5) -0.002(3) 0.106(7)
C44A 0.096(5) 0.064(4) 0.343(17) -0.017(6) 0.011(7) 0.025(3)
C71A 0.073(3) 0.122(4) 0.113(3) 0.016(3) 0.043(3) 0.000(2)
F72A 0.1001(19) 0.172(3) 0.193(3) 0.046(2) 0.076(2) -0.0082(19)
F73A 0.162(3) 0.230(4) 0.309(6) -0.098(4) 0.180(4) -0.043(3)
F74A 0.0735(16) 0.332(6) 0.157(3) 0.100(3) 0.0318(19) 0.037(2)
O1B 0.0391(8) 0.0542(9) 0.0390(7) -0.0070(7) 0.0224(6) -0.0051(7)
C1B 0.0374(11) 0.0472(12) 0.0286(9) -0.0034(8) 0.0153(8) -0.0016(9)
C2B 0.0425(11) 0.0430(12) 0.0322(9) -0.0018(8) 0.0168(8) -0.0031(9)
C3B 0.0520(13) 0.0424(12) 0.0414(11) 0.0021(9) 0.0237(10) 0.0075(10)
C4B 0.0416(11) 0.0515(13) 0.0383(10) 0.0039(9) 0.0200(9) 0.0026(10)
C5B 0.0395(11) 0.0440(12) 0.0403(10) -0.0011(9) 0.0195(9) -0.0052(9)
C6B 0.0410(11) 0.0414(12) 0.0328(9) -0.0026(8) 0.0165(8) -0.0008(9)
C7B 0.0418(12) 0.0459(12) 0.0439(11) -0.0085(9) 0.0190(10) -0.0029(9)
O8B 0.0469(9) 0.0481(9) 0.0488(8) 0.0008(7) 0.0261(7) 0.0038(7)
C9B 0.0693(17) 0.0410(13) 0.0599(14) 0.0033(11) 0.0361(13) 0.0081(11)
C11B 0.0553(15) 0.0756(18) 0.0438(12) -0.0155(11) 0.0287(11) -0.0152(13)
C12B 0.0547(14) 0.0569(14) 0.0465(13) -0.0040(11) 0.0284(11) -0.0065(11)
O12B 0.0875(15) 0.1081(17) 0.0552(11) -0.0235(11) 0.0477(11) -0.0366(13)
N13B 0.0512(11) 0.0679(14) 0.0458(11) -0.0083(9) 0.0310(9) -0.0123(10)
C14B 0.0493(13) 0.0539(14) 0.0460(12) -0.0036(10) 0.0243(10) -0.0043(11)
C15B 0.081(2) 0.099(2) 0.0622(17) -0.0187(16) 0.0465(16) -0.0367(18)
C16B 0.072(2) 0.108(3) 0.0689(18) -0.0095(17) 0.0451(17) -0.0314(19)
C17B 0.0538(15) 0.0545(15) 0.0686(17) 0.0022(13) 0.0274(13) -0.0041(12)
C18B 0.0630(19) 0.127(3) 0.075(2) -0.041(2) 0.0337(17) -0.0260(19)
C19B 0.0592(17) 0.130(3) 0.0636(17) -0.0355(18) 0.0365(14) -0.0200(19)
C41B 0.0436(12) 0.0601(15) 0.0551(13) 0.0076(11) 0.0252(11) 0.0063(11)
C42B 0.0509(16) 0.086(2) 0.106(3) -0.0088(19) 0.0451(17) -0.0059(15)
C43B 0.0674(19) 0.119(3) 0.0735(19) -0.0004(19) 0.0436(16) 0.0216(19)
C44B 0.0570(17) 0.090(2) 0.104(3) 0.039(2) 0.0324(18) 0.0243(16)
C71B 0.0619(18) 0.0678(19) 0.093(2) -0.0052(17) 0.0359(18) -0.0091(16)
F72B 0.0915(15) 0.0928(15) 0.1193(17) -0.0296(13) 0.0331(13) -0.0330(12)
F73B 0.125(2) 0.239(4) 0.1077(18) 0.007(2) 0.0516(16) -0.102(2)
F74B 0.0609(12) 0.0955(16) 0.228(3) -0.0243(19) 0.0319(16) 0.0055(12)
O1C 0.0400(8) 0.0453(8) 0.0436(8) 0.0081(6) 0.0209(7) -0.0021(7)
C1C 0.0421(11) 0.0398(11) 0.0362(10) 0.0057(8) 0.0174(9) -0.0031(9)
C2C 0.0559(13) 0.0392(12) 0.0427(11) 0.0061(9) 0.0251(10) 0.0027(10)
C3C 0.0638(15) 0.0379(12) 0.0468(12) -0.0015(9) 0.0247(11) -0.0110(10)
C4C 0.0480(13) 0.0509(13) 0.0396(11) 0.0039(10) 0.0191(10) -0.0099(10)
C5C 0.0452(12) 0.0496(13) 0.0376(10) 0.0036(9) 0.0205(9) -0.0039(10)
C6C 0.0405(11) 0.0410(11) 0.0335(9) 0.0019(8) 0.0152(9) -0.0019(9)
C7C 0.0463(12) 0.0428(12) 0.0409(11) 0.0017(9) 0.0192(10) -0.0017(9)
O8C 0.0531(9) 0.0416(8) 0.0344(7) -0.0008(6) 0.0189(7) 0.0005(7)
C9C 0.0611(14) 0.0490(13) 0.0353(10) -0.0065(9) 0.0229(10) -0.0025(11)
C11C 0.0463(13) 0.0505(13) 0.0406(11) 0.0026(9) 0.0206(10) 0.0020(10)
C12C 0.0461(13) 0.0416(12) 0.0463(12) 0.0032(9) 0.0223(10) 0.0051(10)
O12C 0.0461(10) 0.0685(11) 0.0493(9) -0.0017(8) 0.0178(8) -0.0042(8)
N13C 0.0382(10) 0.0756(14) 0.0431(10) -0.0001(9) 0.0205(8) -0.0023(9)
C14C 0.0449(13) 0.0563(14) 0.0479(12) 0.0025(10) 0.0237(10) 0.0038(10)
C15C 0.0657(18) 0.110(3) 0.0567(15) -0.0242(16) 0.0355(14) -0.0255(17)
C16C 0.0554(17) 0.122(3) 0.0678(18) -0.0244(18) 0.0342(15) -0.0334(18)
C17C 0.0513(15) 0.0770(19) 0.0622(15) -0.0015(13) 0.0328(13) 0.0034(13)
C18C 0.0544(15) 0.0757(18) 0.0491(13) -0.0083(12) 0.0253(12) 0.0042(13)
C19C 0.0414(12) 0.0623(15) 0.0519(13) -0.0038(11) 0.0202(10) 0.0034(11)
C41C 0.0570(15) 0.0666(17) 0.0468(13) 0.0002(11) 0.0218(11) -0.0262(13)
C42C 0.079(2) 0.115(3) 0.090(2) -0.022(2) 0.054(2) -0.043(2)
C43C 0.087(2) 0.091(2) 0.0693(19) 0.0232(17) 0.0225(17) -0.0379(19)
C44C 0.074(2) 0.096(2) 0.0563(16) -0.0056(15) 0.0192(15) -0.0379(18)
C71C 0.064(2) 0.132(3) 0.077(2) -0.019(2) 0.0467(18) -0.005(2)
F72C 0.0849(16) 0.288(4) 0.127(2) -0.082(2) 0.0781(16) -0.080(2)
F73C 0.147(3) 0.165(3) 0.185(3) -0.007(2) 0.129(2) 0.042(2)
F74C 0.1136(18) 0.176(3) 0.0918(15) 0.0060(15) 0.0738(14) -0.0103(17)

loop_
_atom_type_symbol
_atom_type_description
_atom_type_scat_dispersion_real
_atom_type_scat_dispersion_imag
_atom_type_scat_source
C C 0.0033 0.0016 'International Tables Vol C Tables 4.2.6.8 and 6.1.1.4'
H H 0.0000 0.0000 'International Tables Vol C Tables 4.2.6.8 and 6.1.1.4'
N N 0.0061 0.0033 'International Tables Vol C Tables 4.2.6.8 and 6.1.1.4'
O O 0.0106 0.0060 'International Tables Vol C Tables 4.2.6.8 and 6.1.1.4'
F F 0.0171 0.0103 'International Tables Vol C Tables 4.2.6.8 and 6.1.1.4'

loop_
_geom_angle_atom_site_label_1
_geom_angle_atom_site_label_2
_geom_angle_atom_site_label_3
_geom_angle
C1A O1A C11A 115.79(18)
O1A C1A C6A 117.89(19)
O1A C1A C2A 121.5(2)
C6A C1A C2A 120.5(2)
C1A C2A C3A 118.5(2)
C1A C2A C9C 122.4(2)
C3A C2A C9C 118.8(2)
C4A C3A C2A 122.9(2)
C3A C4A C5A 116.0(2)
C3A C4A C41A 123.2(2)
C5A C4A C41A 120.8(2)
C6A C5A C4A 122.9(2)
C5A C6A C1A 118.9(2)
C5A C6A C7A 121.4(2)
C1A C6A C7A 119.6(2)
O8A C7A C6A 110.65(18)
C9A O8A C7A 113.39(19)
O8A C9A C2B 111.96(19)
O1A C11A C12A 111.1(3)
O12A C12A N13A 123.1(3)
O12A C12A C11A 120.0(3)
N13A C12A C11A 116.8(3)
C12A N13A C14A 130.1(3)
C15A C14A C19A 119.3(3)
C15A C14A N13A 123.7(3)
C19A C14A N13A 117.0(3)
C14A C15A C16A 119.8(3)
C17A C16A C15A 121.0(3)
C16A C17A C18A 119.2(3)
C16A C17A C71A 122.0(4)
C18A C17A C71A 118.8(4)
C17A C18A C19A 120.7(3)
C18A C19A C14A 120.1(3)
C48A C41A C43A 140.3(8)
C48A C41A C42A 55.8(9)
C43A C41A C42A 110.3(6)
C48A C41A C44A 53.0(8)
C43A C41A C44A 109.0(7)
C42A C41A C44A 105.0(7)
C48A C41A C46A 121.6(12)
C43A C41A C46A 49.8(8)
C42A C41A C46A 67.7(10)
C44A C41A C46A 145.0(8)
C48A C41A C47A 101.1(11)
C43A C41A C47A 61.4(8)
C42A C41A C47A 135.8(7)
C44A C41A C47A 50.4(8)
C46A C41A C47A 109.7(11)
C48A C41A C4A 108.2(8)
C43A C41A C4A 111.3(3)
C42A C41A C4A 112.3(3)
C44A C41A C4A 108.8(3)
C46A C41A C4A 105.4(8)
C47A C41A C4A 110.7(7)
F73A C71A F74A 106.9(5)
F73A C71A F72A 104.8(4)
F74A C71A F72A 104.0(4)
F73A C71A C17A 114.0(4)
F74A C71A C17A 112.1(4)
F72A C71A C17A 114.2(4)
C1B O1B C11B 114.46(17)
C2B C1B O1B 118.69(19)
C2B C1B C6B 121.10(19)
O1B C1B C6B 120.15(19)
C3B C2B C1B 118.6(2)
C3B C2B C9A 120.6(2)
C1B C2B C9A 120.8(2)
C2B C3B C4B 122.3(2)
C5B C4B C3B 117.0(2)
C5B C4B C41B 122.6(2)
C3B C4B C41B 120.4(2)
C4B C5B C6B 122.9(2)
C5B C6B C1B 117.8(2)
C5B C6B C7B 121.9(2)
C1B C6B C7B 120.30(19)
O8B C7B C6B 112.68(17)
C7B O8B C9B 115.49(19)
O8B C9B C2C 117.00(19)
O1B C11B C12B 111.47(19)
O12B C12B N13B 125.6(2)
O12B C12B C11B 119.1(2)
N13B C12B C11B 115.30(19)
C12B N13B C14B 128.2(2)
C15B C14B C19B 118.6(3)
C15B C14B N13B 123.8(2)
C19B C14B N13B 117.5(2)
C14B C15B C16B 119.7(3)
C17B C16B C15B 121.7(3)
C16B C17B C18B 118.9(3)
C16B C17B C71B 120.5(3)
C18B C17B C71B 120.5(3)
C17B C18B C19B 120.0(3)
C14B C19B C18B 121.0(3)
C42B C41B C43B 108.9(3)
C42B C41B C44B 108.1(3)
C43B C41B C44B 108.8(3)
C42B C41B C4B 112.1(2)
C43B C41B C4B 109.3(2)
C44B C41B C4B 109.7(2)
F73B C71B F74B 109.8(4)
F73B C71B F72B 104.7(3)
F74B C71B F72B 103.0(3)
F73B C71B C17B 113.0(3)
F74B C71B C17B 112.2(3)
F72B C71B C17B 113.5(3)
C1C O1C C11C 114.11(16)
O1C C1C C2C 119.02(19)
O1C C1C C6C 119.41(19)
C2C C1C C6C 121.6(2)
C3C C2C C1C 118.0(2)
C3C C2C C9B 120.2(2)
C1C C2C C9B 121.9(2)
C2C C3C C4C 122.6(2)
C5C C4C C3C 117.5(2)
C5C C4C C41C 122.4(2)
C3C C4C C41C 120.1(2)
C4C C5C C6C 122.4(2)
C5C C6C C1C 118.0(2)
C5C C6C C7C 120.7(2)
C1C C6C C7C 121.1(2)
O8C C7C C6C 110.87(18)
C7C O8C C9C 111.82(17)
O8C C9C C2A 113.33(17)
O1C C11C C12C 111.11(17)
O12C C12C N13C 124.8(2)
O12C C12C C11C 119.1(2)
N13C C12C C11C 116.0(2)
C12C N13C C14C 127.6(2)
C15C C14C C19C 118.9(2)
C15C C14C N13C 122.3(2)
C19C C14C N13C 118.8(2)
C16C C15C C14C 120.3(3)
C17C C16C C15C 120.4(3)
C16C C17C C18C 119.6(2)
C16C C17C C71C 119.5(3)
C18C C17C C71C 120.9(3)
C17C C18C C19C 120.7(2)
C18C C19C C14C 120.1(2)
C44C C41C C42C 108.4(3)
C44C C41C C4C 109.8(2)
C42C C41C C4C 111.9(2)
C44C C41C C43C 109.9(3)
C42C C41C C43C 107.6(3)
C4C C41C C43C 109.1(2)
F74C C71C F72C 107.7(4)
F74C C71C F73C 103.1(3)
F72C C71C F73C 106.0(4)
F74C C71C C17C 114.2(3)
F72C C71C C17C 113.7(3)
F73C C71C C17C 111.3(4)

loop_
_geom_bond_atom_site_label_1
_geom_bond_atom_site_label_2
_geom_bond_distance
O1A C1A 1.385(3)
O1A C11A 1.430(3)
C1A C6A 1.387(3)
C1A C2A 1.393(3)
C2A C3A 1.394(3)
C2A C9C 1.516(3)
C3A C4A 1.394(3)
C4A C5A 1.397(3)
C4A C41A 1.527(4)
C5A C6A 1.386(3)
C6A C7A 1.511(3)
C7A O8A 1.434(3)
O8A C9A 1.432(3)
C9A C2B 1.507(3)
C11A C12A 1.506(5)
C12A O12A 1.208(4)
C12A N13A 1.333(4)
N13A C14A 1.415(4)
C14A C15A 1.382(4)
C14A C19A 1.388(4)
C15A C16A 1.383(5)
C16A C17A 1.374(5)
C17A C18A 1.376(5)
C17A C71A 1.495(6)
C18A C19A 1.379(5)
C41A C48A 1.431(18)
C41A C43A 1.484(6)
C41A C42A 1.497(7)
C41A C44A 1.508(8)
C41A C46A 1.520(19)
C41A C47A 1.526(16)
C71A F73A 1.277(6)
C71A F74A 1.309(5)
C71A F72A 1.315(6)
O1B C1B 1.392(2)
O1B C11B 1.429(3)
C1B C2B 1.390(3)
C1B C6B 1.393(3)
C2B C3B 1.386(3)
C3B C4B 1.393(3)
C4B C5B 1.382(3)
C4B C41B 1.536(3)
C5B C6B 1.392(3)
C6B C7B 1.511(3)
C7B O8B 1.424(3)
O8B C9B 1.436(3)
C9B C2C 1.503(3)
C11B C12B 1.515(4)
C12B O12B 1.216(3)
C12B N13B 1.334(3)
N13B C14B 1.418(3)
C14B C15B 1.368(4)
C14B C19B 1.373(4)
C15B C16B 1.384(4)
C16B C17B 1.356(4)
C17B C18B 1.363(4)
C17B C71B 1.491(4)
C18B C19B 1.383(5)
C41B C42B 1.523(4)
C41B C43B 1.524(4)
C41B C44B 1.529(4)
C71B F73B 1.299(4)
C71B F74B 1.309(4)
C71B F72B 1.327(4)
O1C C1C 1.392(3)
O1C C11C 1.416(3)
C1C C2C 1.394(3)
C1C C6C 1.398(3)
C2C C3C 1.387(4)
C3C C4C 1.395(4)
C4C C5C 1.385(4)
C4C C41C 1.537(3)
C5C C6C 1.394(3)
C6C C7C 1.502(3)
C7C O8C 1.427(3)
O8C C9C 1.435(3)
C11C C12C 1.500(3)
C12C O12C 1.228(3)
C12C N13C 1.344(3)
N13C C14C 1.407(3)
C14C C15C 1.380(4)
C14C C19C 1.383(3)
C15C C16C 1.378(4)
C16C C17C 1.366(4)
C17C C18C 1.369(4)
C17C C71C 1.493(4)
C18C C19C 1.373(4)
C41C C44C 1.532(4)
C41C C42C 1.535(5)
C41C C43C 1.538(4)
C71C F74C 1.304(5)
C71C F72C 1.306(4)
C71C F73C 1.321(5)

loop_
_geom_torsion_atom_site_label_1
_geom_torsion_atom_site_label_2
_geom_torsion_atom_site_label_3
_geom_torsion_atom_site_label_4
_geom_torsion
C11A O1A C1A C6A -116.1(2)
C11A O1A C1A C2A 68.3(3)
O1A C1A C2A C3A -178.83(18)
C6A C1A C2A C3A 5.6(3)
O1A C1A C2A C9C 7.7(3)
C6A C1A C2A C9C -167.91(19)
C1A C2A C3A C4A -0.4(3)
C9C C2A C3A C4A 173.4(2)
C2A C3A C4A C5A -3.6(3)
C2A C3A C4A C41A 178.7(2)
C3A C4A C5A C6A 2.7(3)
C41A C4A C5A C6A -179.6(2)
C4A C5A C6A C1A 2.3(3)
C4A C5A C6A C7A -173.4(2)
O1A C1A C6A C5A 177.75(19)
C2A C1A C6A C5A -6.5(3)
O1A C1A C6A C7A -6.5(3)
C2A C1A C6A C7A 169.25(19)
C5A C6A C7A O8A 102.3(3)
C1A C6A C7A O8A -73.3(3)
C6A C7A O8A C9A -74.7(3)
C7A O8A C9A C2B 135.9(2)
C1A O1A C11A C12A 110.4(3)
O1A C11A C12A O12A -94.6(5)
O1A C11A C12A N13A 84.6(3)
O12A C12A N13A C14A -3.4(6)
C11A C12A N13A C14A 177.5(3)
C12A N13A C14A C15A 9.1(5)
C12A N13A C14A C19A -171.5(3)
C19A C14A C15A C16A 1.7(4)
N13A C14A C15A C16A -178.9(3)
C14A C15A C16A C17A -2.1(5)
C15A C16A C17A C18A 1.1(5)
C15A C16A C17A C71A 179.1(3)
C16A C17A C18A C19A 0.1(5)
C71A C17A C18A C19A -177.9(3)
C17A C18A C19A C14A -0.4(5)
C15A C14A C19A C18A -0.5(4)
N13A C14A C19A C18A -179.9(3)
C3A C4A C41A C48A -63.8(10)
C5A C4A C41A C48A 118.7(10)
C3A C4A C41A C43A 120.0(5)
C5A C4A C41A C43A -57.5(6)
C3A C4A C41A C42A -4.1(7)
C5A C4A C41A C42A 178.4(7)
C3A C4A C41A C44A -119.9(7)
C5A C4A C41A C44A 62.6(7)
C3A C4A C41A C46A 67.7(9)
C5A C4A C41A C46A -109.8(9)
C3A C4A C41A C47A -173.7(8)
C5A C4A C41A C47A 8.8(8)
C16A C17A C71A F73A 139.8(5)
C18A C17A C71A F73A -42.2(6)
C16A C17A C71A F74A -98.6(5)
C18A C17A C71A F74A 79.4(6)
C16A C17A C71A F72A 19.3(6)
C18A C17A C71A F72A -162.7(4)
C11B O1B C1B C2B 91.0(2)
C11B O1B C1B C6B -91.4(2)
O1B C1B C2B C3B -177.24(17)
C6B C1B C2B C3B 5.3(3)
O1B C1B C2B C9A 1.3(3)
C6B C1B C2B C9A -176.19(18)
O8A C9A C2B C3B -121.8(2)
O8A C9A C2B C1B 59.6(3)
C1B C2B C3B C4B 0.1(3)
C9A C2B C3B C4B -178.4(2)
C2B C3B C4B C5B -4.8(3)
C2B C3B C4B C41B 176.5(2)
C3B C4B C5B C6B 4.4(3)
C41B C4B C5B C6B -177.0(2)
C4B C5B C6B C1B 0.7(3)
C4B C5B C6B C7B -178.9(2)
C2B C1B C6B C5B -5.7(3)
O1B C1B C6B C5B 176.86(18)
C2B C1B C6B C7B 174.00(19)
O1B C1B C6B C7B -3.5(3)
C5B C6B C7B O8B 114.2(2)
C1B C6B C7B O8B -65.4(3)
C6B C7B O8B C9B -96.1(2)
C7B O8B C9B C2C 64.0(3)
C1B O1B C11B C12B -141.6(2)
O1B C11B C12B O12B -166.3(3)
O1B C11B C12B N13B 14.3(3)
O12B C12B N13B C14B 5.4(5)
C11B C12B N13B C14B -175.2(3)
C12B N13B C14B C15B 3.4(5)
C12B N13B C14B C19B -178.5(3)
C19B C14B C15B C16B -0.8(5)
N13B C14B C15B C16B 177.2(3)
C14B C15B C16B C17B 0.3(6)
C15B C16B C17B C18B 0.4(6)
C15B C16B C17B C71B -177.1(3)
C16B C17B C18B C19B -0.6(6)
C71B C17B C18B C19B 176.9(4)
C15B C14B C19B C18B 0.6(6)
N13B C14B C19B C18B -177.5(4)
C17B C18B C19B C14B 0.1(6)
C5B C4B C41B C42B 14.8(3)
C3B C4B C41B C42B -166.6(2)
C5B C4B C41B C43B -106.0(3)
C3B C4B C41B C43B 72.6(3)
C5B C4B C41B C44B 134.9(3)
C3B C4B C41B C44B -46.6(3)
C16B C17B C71B F73B -42.2(5)
C18B C17B C71B F73B 140.3(4)
C16B C17B C71B F74B 82.5(4)
C18B C17B C71B F74B -95.0(4)
C16B C17B C71B F72B -161.2(3)
C18B C17B C71B F72B 21.3(5)
C11C O1C C1C C2C 92.9(2)
C11C O1C C1C C6C -88.2(2)
O1C C1C C2C C3C -179.96(19)
C6C C1C C2C C3C 1.1(3)
O1C C1C C2C C9B -1.0(3)
C6C C1C C2C C9B -179.9(2)
O8B C9B C2C C3C -132.4(2)
O8B C9B C2C C1C 48.6(3)
C1C C2C C3C C4C 1.0(3)
C9B C2C C3C C4C -178.0(2)
C2C C3C C4C C5C -1.9(3)
C2C C3C C4C C41C 178.2(2)
C3C C4C C5C C6C 0.8(3)
C41C C4C C5C C6C -179.3(2)
C4C C5C C6C C1C 1.2(3)
C4C C5C C6C C7C -173.2(2)
O1C C1C C6C C5C 178.89(18)
C2C C1C C6C C5C -2.1(3)
O1C C1C C6C C7C -6.8(3)
C2C C1C C6C C7C 172.2(2)
C5C C6C C7C O8C -111.7(2)
C1C C6C C7C O8C 74.1(2)
C6C C7C O8C C9C 173.79(18)
C7C O8C C9C C2A 54.6(3)
C1A C2A C9C O8C 57.1(3)
C3A C2A C9C O8C -116.4(2)
C1C O1C C11C C12C -151.76(19)
O1C C11C C12C O12C -157.0(2)
O1C C11C C12C N13C 26.4(3)
O12C C12C N13C C14C 1.4(4)
C11C C12C N13C C14C 177.7(2)
C12C N13C C14C C15C 18.6(4)
C12C N13C C14C C19C -164.4(3)
C19C C14C C15C C16C 2.6(5)
N13C C14C C15C C16C 179.6(3)
C14C C15C C16C C17C -0.7(6)
C15C C16C C17C C18C -2.1(6)
C15C C16C C17C C71C 179.7(4)
C16C C17C C18C C19C 3.0(5)
C71C C17C C18C C19C -178.7(3)
C17C C18C C19C C14C -1.1(4)
C15C C14C C19C C18C -1.7(4)
N13C C14C C19C C18C -178.8(2)
C5C C4C C41C C44C -127.0(3)
C3C C4C C41C C44C 52.9(3)
C5C C4C C41C C42C -6.6(3)
C3C C4C C41C C42C 173.3(3)
C5C C4C C41C C43C 112.4(3)
C3C C4C C41C C43C -67.7(3)
C16C C17C C71C F74C 123.5(4)
C18C C17C C71C F74C -54.8(5)
C16C C17C C71C F72C -0.6(6)
C18C C17C C71C F72C -178.9(4)
C16C C17C C71C F73C -120.3(4)
C18C C17C C71C F73C 61.5(5)
